data_1561042
loop_
_publ_author_name
'Wen, Ji-Wu'
'Chen, Wen-Tong'
'Zhang, Zhuan-Xia'
'Tao, Wen-Jing'
'Liu, Chao'

_publ_section_title
;
 The mixed-ligand strategy to assemble a europium metal-organic framework
 with a 2-fold-interpenetrated network
;
_journal_name_full 'Journal of Solid State Chemistry'
_journal_page_first 30
_journal_page_last 35
_journal_paper_doi 10.1016/j.jssc.2018.04.006
_journal_volume 263
_journal_year 2018
_chemical_formula_moiety Eu2Cl2(H3O)2(C17H12N3O4)2(C8H4O4)
_chemical_formula_sum 'C42 H34 Cl2 Eu2 N6 O14'
_chemical_formula_weight 1221.57
_chemical_name_common Eu2Cl2(H3O)2(C17H12N3O4)2(C8H4O4)
_chemical_name_systematic
; 
'Eu2Cl2(H3O)2(C17H12N3O4)2(C8H4O4)' 
;
_space_group_IT_number 15
_space_group_name_Hall '-C 2yc'
_space_group_name_H-M_alt 'C 1 2/c 1'
_symmetry_cell_setting monoclinic
_symmetry_space_group_name_H-M 'C 1 2/c 1'
_atom_sites_solution_hydrogens geom
_atom_sites_solution_primary direct
_atom_sites_solution_secondary difmap
_cell_angle_alpha 90.00
_cell_angle_beta 94.130(3)
_cell_angle_gamma 90.00
_cell_formula_units_Z 4
_cell_length_a 27.1461(12)
_cell_length_b 21.3948(17)
_cell_length_c 7.7251(3)
_cell_measurement_reflns_used 6755
_cell_measurement_temperature 293(2)
_cell_measurement_theta_max 1.00000
_cell_measurement_theta_min 0.67753
_cell_volume 4475.0(4)
_computing_cell_refinement 'CrysAlisPro 1.171.38.43 (Rigaku OD, 2015)'
_computing_data_collection 'CrysAlisPro 1.171.38.43 (Rigaku OD, 2015)'
_computing_data_reduction 'CrysAlisPro 1.171.38.43 (Rigaku OD, 2015)'
_computing_structure_refinement 'SHELXL-97 (Sheldrick, 1997)'
_computing_structure_solution 'SHELXS-97 (Sheldrick, 1990)'
_diffrn_ambient_temperature 293(2)
_diffrn_measured_fraction_theta_full 0.707
_diffrn_measured_fraction_theta_max 0.707
_diffrn_measurement_device_type 'SuperNova (Mo) X-ray Source'
_diffrn_measurement_method '\w scans'
_diffrn_radiation_monochromator mirror
_diffrn_radiation_source 'micro-focus sealed X-ray tube'
_diffrn_radiation_type 'Mo K\a'
_diffrn_radiation_wavelength 0.71073
_diffrn_reflns_av_R_equivalents 0.0681
_diffrn_reflns_av_sigmaI/netI 0.0777
_diffrn_reflns_limit_h_max 30
_diffrn_reflns_limit_h_min -32
_diffrn_reflns_limit_k_max 25
_diffrn_reflns_limit_k_min -25
_diffrn_reflns_limit_l_max 8
_diffrn_reflns_limit_l_min -9
_diffrn_reflns_number 8527
_diffrn_reflns_theta_full 25.03
_diffrn_reflns_theta_max 25.03
_diffrn_reflns_theta_min 3.51
_exptl_absorpt_coefficient_mu 2.971
_exptl_absorpt_correction_T_max 0.862
_exptl_absorpt_correction_T_min 0.779
_exptl_absorpt_correction_type multi-scan
_exptl_absorpt_process_details
;                                                            
CrysAlisPro 1.171.38.43 (Rigaku Oxford Diffraction, 2015)    
Empirical absorption correction using spherical harmonics,   
 implemented in SCALE3 ABSPACK scaling algorithm.            
;
_exptl_crystal_colour colorless
_exptl_crystal_density_diffrn 1.813
_exptl_crystal_density_method 'not measured'
_exptl_crystal_description prism
_exptl_crystal_F_000 2400
_exptl_crystal_size_max 0.15
_exptl_crystal_size_mid 0.07
_exptl_crystal_size_min 0.05
_refine_diff_density_max 1.272
_refine_diff_density_min -1.173
_refine_diff_density_rms 0.178
_refine_ls_extinction_coef 0.00077(5)
_refine_ls_extinction_expression Fc^*^=kFc[1+0.001xFc^2^\l^3^/sin(2\q)]^-1/4^
_refine_ls_extinction_method SHELXL
_refine_ls_goodness_of_fit_ref 1.018
_refine_ls_hydrogen_treatment theo
_refine_ls_matrix_type full
_refine_ls_number_parameters 308
_refine_ls_number_reflns 2800
_refine_ls_number_restraints 84
_refine_ls_restrained_S_all 1.002
_refine_ls_R_factor_all 0.0774
_refine_ls_R_factor_gt 0.0682
_refine_ls_shift/su_max 0.001
_refine_ls_shift/su_mean 0.000
_refine_ls_structure_factor_coef Fsqd
_refine_ls_weighting_details 'calc w=1/[\s^2^(Fo^2^)+(0.0622P)^2^+154.2815P] where P=(Fo^2^+2Fc^2^)/3'
_refine_ls_weighting_scheme calc
_refine_ls_wR_factor_gt 0.1475
_refine_ls_wR_factor_ref 0.1542
_reflns_number_gt 2510
_reflns_number_total 2800
_reflns_threshold_expression >2sigma(I)
_cod_data_source_file JSSC-2018-263-30.CIF
_cod_data_source_block 15
_cod_depositor_comments
;
The following automatic conversions were performed:

data item '_chemical_melting_point' value 'not measured' was changed
to '?' -- the value is undefined or not given.

data item '_exptl_crystal_density_meas' value 'not measured' was
changed to '?' -- the value is perceived as not measured.

Automatic conversion script
Id: cif_fix_values 8369 2020-08-20 11:38:08Z andrius 
;
_cod_original_sg_symbol_H-M C2/c
_cod_database_code 1561042

loop_
_symmetry_equiv_pos_as_xyz
'x, y, z'
'-x, y, -z+1/2'
'x+1/2, y+1/2, z'
'-x+1/2, y+1/2, -z+1/2'
'-x, -y, -z'
'x, -y, z-1/2'
'-x+1/2, -y+1/2, -z'
'x+1/2, -y+1/2, z-1/2'

loop_
_atom_site_label
_atom_site_type_symbol
_atom_site_fract_x
_atom_site_fract_y
_atom_site_fract_z
_atom_site_U_iso_or_equiv
_atom_site_adp_type
_atom_site_occupancy
_atom_site_symmetry_multiplicity
_atom_site_calc_flag
_atom_site_refinement_flags
_atom_site_disorder_assembly
_atom_site_disorder_group
Eu1 Eu 0.243188(8) 0.479464(10) 0.42732(3) 0.01256(5) Uani 0.93 1 d P . .
Eu1B Eu 0.24393(13) 0.51965(16) 0.4780(4) 0.0232(8) Uani 0.07 1 d P . .
Cl1 Cl 0.24351(4) 0.52002(6) 0.2057(2) 0.0368(4) Uani 1 1 d . . .
O1 O -0.19738(18) 0.9970(3) -0.2547(8) 0.0681(16) Uani 1 1 d . . .
O2 O -0.1963(2) 0.9253(3) -0.4234(9) 0.0824(4) Uani 1 1 d U . .
O3 O 0.1647(3) 0.5295(3) 0.4080(10) 0.0844(4) Uani 1 1 d U . .
O4 O 0.20789(16) 0.5403(2) 0.1814(5) 0.0411(12) Uani 1 1 d . . .
O5 O 0.2390(3) 0.4069(4) 0.2505(8) 0.124(3) Uani 1 1 d . . .
O6 O 0.2547(2) 0.4171(2) 0.0062(6) 0.0622(17) Uani 1 1 d . . .
O1W O 0.1675(3) 0.4227(5) 0.3083(12) 0.1257(4) Uani 1 1 d U . .
N1 N 0.0434(2) 0.8826(3) 0.0958(8) 0.0557(18) Uani 1 1 d . . .
H1A H 0.0443 0.9225 0.1091 0.067 Uiso 1 1 calc R . .
N2 N 0.01661(19) 0.7838(2) 0.0151(7) 0.0425(14) Uani 1 1 d . . .
N3 N 0.07837(18) 0.8423(3) 0.1476(7) 0.0441(15) Uani 1 1 d . . .
C1 C -0.1763(4) 0.9466(5) -0.2946(14) 0.0857(4) Uani 1 1 d U . .
C2 C -0.1301(2) 0.9200(4) -0.2147(9) 0.0502(4) Uani 1 1 d U . .
C3 C -0.1171(3) 0.8610(4) -0.2328(12) 0.067(3) Uani 1 1 d . . .
H3A H -0.1384 0.8346 -0.2976 0.080 Uiso 1 1 calc R . .
C4 C -0.0737(2) 0.8370(3) -0.1606(8) 0.0435(17) Uani 1 1 d . . .
H4A H -0.0668 0.7950 -0.1784 0.052 Uiso 1 1 calc R . .
C5 C -0.0390(3) 0.8734(4) -0.0603(10) 0.0504(4) Uani 1 1 d U . .
C6 C -0.0527(3) 0.9397(3) -0.0245(11) 0.060(2) Uani 1 1 d . . .
H6A H -0.0338 0.9651 0.0522 0.072 Uiso 1 1 calc R . .
C7 C -0.0956(3) 0.9604(4) -0.1142(11) 0.0626(4) Uani 1 1 d U . .
H7A H -0.1029 1.0029 -0.1102 0.075 Uiso 1 1 calc R . .
C8 C 0.0059(2) 0.8485(3) 0.0173(9) 0.0423(17) Uani 1 1 d . . .
C9 C 0.0612(3) 0.7857(4) 0.1022(12) 0.060(2) Uani 1 1 d . . .
C10 C 0.1239(3) 0.8599(4) 0.2279(10) 0.0610(7) Uani 1 1 d U . .
H10A H 0.1247 0.9044 0.2435 0.091 Uiso 1 1 calc R . .
H10B H 0.1498 0.8476 0.1566 0.091 Uiso 1 1 calc R . .
H10C H 0.1286 0.8397 0.3389 0.091 Uiso 1 1 calc R . .
C11 C 0.0917(2) 0.7237(3) 0.1512(10) 0.051(2) Uani 1 1 d . . .
C12 C 0.0827(6) 0.6893(9) 0.278(2) 0.1524(4) Uani 1 1 d U . .
H12A H 0.0511 0.6889 0.3168 0.183 Uiso 1 1 calc R . .
C13 C 0.1180(4) 0.6533(6) 0.3563(16) 0.101(4) Uani 1 1 d . . .
H13A H 0.1261 0.6501 0.4750 0.122 Uiso 1 1 calc R . .
C14 C 0.1427(2) 0.6185(4) 0.2109(10) 0.063(2) Uani 1 1 d . . .
C15 C 0.1514(7) 0.6559(10) 0.087(3) 0.1767(4) Uani 1 1 d U . .
H15A H 0.1830 0.6572 0.0473 0.212 Uiso 1 1 calc R . .
C16 C 0.1098(5) 0.6996(9) 0.000(2) 0.1397(4) Uani 1 1 d U . .
H16A H 0.1003 0.7071 -0.1165 0.168 Uiso 1 1 calc R . .
C17 C 0.1728(2) 0.5635(3) 0.2611(8) 0.0419(4) Uani 1 1 d U . .
C18 C 0.2514(2) 0.3788(4) 0.1180(10) 0.053(2) Uani 1 1 d . . .
C19 C 0.2476(3) 0.3123(3) 0.0617(10) 0.055(2) Uani 1 1 d . . .
C20 C 0.2451(3) 0.2580(4) 0.1727(12) 0.0643(4) Uani 1 1 d U . .
H20A H 0.2488 0.2620 0.2928 0.077 Uiso 1 1 calc R . .
C21 C 0.2622(3) 0.2944(5) -0.1038(12) 0.0739(4) Uani 1 1 d U . .
H21A H 0.2786 0.3241 -0.1664 0.089 Uiso 1 1 calc R . .

loop_
_atom_site_aniso_label
_atom_site_aniso_U_11
_atom_site_aniso_U_22
_atom_site_aniso_U_33
_atom_site_aniso_U_23
_atom_site_aniso_U_13
_atom_site_aniso_U_12
Eu1 0.01391(10) 0.00828(10) 0.01561(11) 0.00229(10) 0.00185(8) 0.00153(8)
Eu1B 0.0344(16) 0.0209(16) 0.0153(14) 0.0015(14) 0.0084(12) -0.0038(13)
Cl1 0.0225(6) 0.0280(7) 0.0575(9) 0.0063(6) -0.0134(6) -0.0027(5)
O1 0.070(3) 0.042(2) 0.100(4) 0.020(3) 0.053(2) 0.015(2)
O2 0.0823(6) 0.0828(6) 0.0822(6) -0.0001(5) 0.0059(5) 0.0008(5)
O3 0.0842(6) 0.0847(6) 0.0843(6) 0.0004(5) 0.0065(5) 0.0005(5)
O4 0.056(2) 0.056(3) 0.0117(17) 0.0013(19) 0.0044(16) 0.002(2)
O5 0.134(6) 0.175(6) 0.063(3) -0.082(4) 0.010(3) -0.006(5)
O6 0.126(4) 0.029(2) 0.032(2) -0.009(2) 0.010(2) 0.001(3)
O1W 0.1256(6) 0.1258(6) 0.1256(6) 0.0002(5) 0.0089(5) 0.0000(5)
N1 0.065(3) 0.028(3) 0.073(4) -0.001(3) -0.002(3) -0.018(2)
N2 0.054(3) 0.030(2) 0.044(3) 0.011(2) 0.004(2) 0.010(2)
N3 0.040(2) 0.042(3) 0.051(3) 0.009(3) 0.005(2) -0.008(2)
C1 0.0858(6) 0.0857(6) 0.0858(6) 0.0001(5) 0.0062(5) 0.0002(5)
C2 0.0503(6) 0.0500(6) 0.0503(6) 0.0002(5) 0.0037(5) 0.0001(5)
C3 0.052(4) 0.050(4) 0.094(6) -0.014(4) -0.025(4) -0.001(3)
C4 0.038(3) 0.032(3) 0.057(4) 0.001(3) -0.027(3) 0.012(2)
C5 0.0505(6) 0.0501(6) 0.0506(6) -0.0001(5) 0.0035(5) -0.0001(5)
C6 0.071(4) 0.029(3) 0.079(5) -0.014(4) 0.010(4) -0.008(3)
C7 0.0628(6) 0.0623(6) 0.0626(6) -0.0001(5) 0.0046(5) 0.0001(5)
C8 0.052(3) 0.019(2) 0.057(4) -0.018(3) 0.011(3) 0.000(3)
C9 0.045(3) 0.040(4) 0.096(6) 0.006(4) 0.002(4) 0.008(3)
C10 0.0607(11) 0.0602(11) 0.0619(12) -0.0004(9) 0.0040(9) -0.0003(9)
C11 0.051(3) 0.049(4) 0.055(4) 0.009(3) 0.012(3) 0.010(3)
C12 0.1525(6) 0.1525(6) 0.1524(6) 0.0001(5) 0.0111(5) 0.0001(5)
C13 0.109(7) 0.108(8) 0.090(7) 0.016(7) 0.023(6) 0.017(7)
C14 0.027(3) 0.090(5) 0.071(4) 0.044(4) -0.008(3) -0.004(3)
C15 0.1767(6) 0.1766(6) 0.1767(6) 0.0000(5) 0.0128(5) 0.0000(5)
C16 0.1397(6) 0.1397(6) 0.1398(6) 0.0000(5) 0.0101(5) 0.0000(5)
C17 0.0418(6) 0.0422(6) 0.0418(6) 0.0006(5) 0.0032(5) -0.0005(5)
C18 0.043(3) 0.049(4) 0.068(5) -0.008(4) 0.006(3) -0.004(3)
C19 0.081(4) 0.025(3) 0.063(4) -0.008(3) 0.017(3) -0.028(3)
C20 0.0646(6) 0.0643(6) 0.0640(6) -0.0002(5) 0.0049(5) -0.0003(5)
C21 0.0739(6) 0.0738(6) 0.0739(6) -0.0001(5) 0.0054(5) -0.0005(5)

loop_
_atom_type_symbol
_atom_type_description
_atom_type_scat_dispersion_real
_atom_type_scat_dispersion_imag
_atom_type_scat_source
C C 0.0033 0.0016 'International Tables Vol C Tables 4.2.6.8 and 6.1.1.4'
H H 0.0000 0.0000 'International Tables Vol C Tables 4.2.6.8 and 6.1.1.4'
N N 0.0061 0.0033 'International Tables Vol C Tables 4.2.6.8 and 6.1.1.4'
O O 0.0106 0.0060 'International Tables Vol C Tables 4.2.6.8 and 6.1.1.4'
Cl Cl 0.1484 0.1585 'International Tables Vol C Tables 4.2.6.8 and 6.1.1.4'
Eu Eu -0.1578 3.6682 'International Tables Vol C Tables 4.2.6.8 and 6.1.1.4'

loop_
_geom_angle_atom_site_label_1
_geom_angle_atom_site_label_2
_geom_angle_atom_site_label_3
_geom_angle
_geom_angle_site_symmetry_1
_geom_angle_site_symmetry_3
Eu1B Eu1 Cl1 87.5(2) . .
Eu1B Eu1 O5 163.1(3) . .
Cl1 Eu1 O5 75.7(2) . .
Eu1B Eu1 Cl1 65.3(2) . 6_566
Cl1 Eu1 Cl1 152.84(2) . 6_566
O5 Eu1 Cl1 131.4(2) . 6_566
Eu1B Eu1 O2 105.2(3) . 3_546
Cl1 Eu1 O2 129.61(18) . 3_546
O5 Eu1 O2 87.4(3) . 3_546
Cl1 Eu1 O2 62.70(18) 6_566 3_546
Eu1B Eu1 O1 93.4(3) . 8_566
Cl1 Eu1 O1 45.48(15) . 8_566
O5 Eu1 O1 76.4(3) . 8_566
Cl1 Eu1 O1 131.76(15) 6_566 8_566
O2 Eu1 O1 84.7(2) 3_546 8_566
Eu1B Eu1 O4 79.1(2) . 6_566
Cl1 Eu1 O4 151.51(12) . 6_566
O5 Eu1 O4 115.0(3) . 6_566
Cl1 Eu1 O4 27.56(11) 6_566 6_566
O2 Eu1 O4 78.5(2) 3_546 6_566
O1 Eu1 O4 158.95(18) 8_566 6_566
Eu1B Eu1 O6 11.6(2) . 6_566
Cl1 Eu1 O6 78.06(13) . 6_566
O5 Eu1 O6 153.4(3) . 6_566
Cl1 Eu1 O6 74.97(12) 6_566 6_566
O2 Eu1 O6 106.1(2) 3_546 6_566
O1 Eu1 O6 82.0(2) 8_566 6_566
O4 Eu1 O6 90.49(18) 6_566 6_566
Eu1B Eu1 O3 66.9(3) . .
Cl1 Eu1 O3 78.58(19) . .
O5 Eu1 O3 106.9(3) . .
Cl1 Eu1 O3 89.98(19) 6_566 .
O2 Eu1 O3 151.4(3) 3_546 .
O1 Eu1 O3 122.3(2) 8_566 .
O4 Eu1 O3 73.1(2) 6_566 .
O6 Eu1 O3 71.9(2) 6_566 .
Eu1B Eu1 O4 80.4(2) . .
Cl1 Eu1 O4 24.74(11) . .
O5 Eu1 O4 83.5(3) . .
Cl1 Eu1 O4 138.48(11) 6_566 .
O2 Eu1 O4 154.3(2) 3_546 .
O1 Eu1 O4 69.91(17) 8_566 .
O4 Eu1 O4 127.01(18) 6_566 .
O6 Eu1 O4 74.48(16) 6_566 .
O3 Eu1 O4 54.0(2) . .
Eu1B Eu1 O1W 125.9(3) . .
Cl1 Eu1 O1W 87.0(2) . .
O5 Eu1 O1W 52.3(3) . .
Cl1 Eu1 O1W 108.3(2) 6_566 .
O2 Eu1 O1W 119.1(3) 3_546 .
O1 Eu1 O1W 118.8(3) 8_566 .
O4 Eu1 O1W 80.9(2) 6_566 .
O6 Eu1 O1W 130.8(3) 6_566 .
O3 Eu1 O1W 59.2(3) . .
O4 Eu1 O1W 73.0(2) . .
Eu1B Eu1 C17 66.9(2) . .
Cl1 Eu1 C17 50.32(14) . .
O5 Eu1 C17 99.9(3) . .
Cl1 Eu1 C17 113.59(14) 6_566 .
O2 Eu1 C17 171.9(2) 3_546 .
O1 Eu1 C17 93.68(19) 8_566 .
O4 Eu1 C17 101.19(17) 6_566 .
O6 Eu1 C17 65.79(19) 6_566 .
O3 Eu1 C17 28.7(2) . .
O4 Eu1 C17 26.28(17) . .
O1W Eu1 C17 68.6(3) . .
Eu1 Eu1B O6 160.6(4) . 6_566
Eu1 Eu1B Cl1 88.6(2) . 6_566
O6 Eu1B Cl1 107.2(3) 6_566 6_566
Eu1 Eu1B Cl1 65.80(19) . .
O6 Eu1B Cl1 97.9(3) 6_566 .
Cl1 Eu1B Cl1 154.45(19) 6_566 .
Eu1 Eu1B O3 89.7(3) . .
O6 Eu1B O3 97.8(4) 6_566 .
Cl1 Eu1B O3 101.3(2) 6_566 .
Cl1 Eu1B O3 79.5(2) . .
Eu1 Eu1B O4 77.2(2) . 6_566
O6 Eu1B O4 121.9(3) 6_566 6_566
Cl1 Eu1B O4 27.45(11) 6_566 6_566
Cl1 Eu1B O4 135.5(2) . 6_566
O3 Eu1B O4 76.4(2) . 6_566
Eu1 Eu1B C18 176.0(3) . 6_566
O6 Eu1B C18 19.1(3) 6_566 6_566
Cl1 Eu1B C18 89.6(2) 6_566 6_566
Cl1 Eu1B C18 115.9(2) . 6_566
O3 Eu1B C18 94.2(3) . 6_566
O4 Eu1B C18 102.8(3) 6_566 6_566
Eu1 Eu1B O4 77.5(2) . .
O6 Eu1B O4 92.0(3) 6_566 .
Cl1 Eu1B O4 152.5(2) 6_566 .
Cl1 Eu1B O4 25.38(11) . .
O3 Eu1B O4 55.7(2) . .
O4 Eu1B O4 125.1(2) 6_566 .
C18 Eu1B O4 105.5(2) 6_566 .
Eu1 Eu1B O1 64.5(2) . 8_566
O6 Eu1B O1 96.4(3) 6_566 8_566
Cl1 Eu1B O1 128.9(2) 6_566 8_566
Cl1 Eu1B O1 40.77(14) . 8_566
O3 Eu1B O1 119.9(3) . 8_566
O4 Eu1B O1 137.1(2) 6_566 8_566
C18 Eu1B O1 114.1(3) 6_566 8_566
O4 Eu1B O1 65.79(18) . 8_566
Eu1 Eu1B O1 98.9(3) . 3_546
O6 Eu1B O1 86.9(3) 6_566 3_546
Cl1 Eu1B O1 40.16(14) 6_566 3_546
Cl1 Eu1B O1 139.9(2) . 3_546
O3 Eu1B O1 139.5(3) . 3_546
O4 Eu1B O1 67.32(18) 6_566 3_546
C18 Eu1B O1 77.5(2) 6_566 3_546
O4 Eu1B O1 164.8(2) . 3_546
O1 Eu1B O1 99.2(2) 8_566 3_546
Eu1 Eu1B C17 93.9(3) . .
O6 Eu1B C17 83.7(3) 6_566 .
Cl1 Eu1B C17 132.5(2) 6_566 .
Cl1 Eu1B C17 53.98(17) . .
O3 Eu1B C17 31.5(2) . .
O4 Eu1B C17 107.7(2) 6_566 .
C18 Eu1B C17 89.9(2) 6_566 .
O4 Eu1B C17 28.62(18) . .
O1 Eu1B C17 94.0(2) 8_566 .
O1 Eu1B C17 164.6(2) 3_546 .
Eu1 Eu1B O5 150.7(3) . 6_566
O6 Eu1B O5 47.3(3) 6_566 6_566
Cl1 Eu1B O5 62.4(2) 6_566 6_566
Cl1 Eu1B O5 143.0(2) . 6_566
O3 Eu1B O5 92.0(3) . 6_566
O4 Eu1B O5 74.9(2) 6_566 6_566
C18 Eu1B O5 28.3(3) 6_566 6_566
O4 Eu1B O5 126.5(2) . 6_566
O1 Eu1B O5 136.6(3) 8_566 6_566
O1 Eu1B O5 62.2(2) 3_546 6_566
C17 Eu1B O5 102.6(3) . 6_566
O4 Cl1 O1 168.6(3) . 8_566
O4 Cl1 Eu1 106.2(2) . .
O1 Cl1 Eu1 78.6(2) 8_566 .
O4 Cl1 Eu1B 94.8(2) . 6_565
O1 Cl1 Eu1B 90.2(2) 8_566 6_565
Eu1 Cl1 Eu1B 127.38(12) . 6_565
O4 Cl1 Eu1B 96.7(2) . .
O1 Cl1 Eu1B 83.0(2) 8_566 .
Eu1 Cl1 Eu1B 26.65(9) . .
Eu1B Cl1 Eu1B 154.02(9) 6_565 .
O4 Cl1 Eu1 83.3(2) . 6_565
O1 Cl1 Eu1 96.9(2) 8_566 6_565
Eu1 Cl1 Eu1 153.42(8) . 6_565
Eu1B Cl1 Eu1 26.06(10) 6_565 6_565
Eu1B Cl1 Eu1 179.89(14) . 6_565
O4 Cl1 C17 21.3(3) . .
O1 Cl1 C17 154.8(3) 8_566 .
Eu1 Cl1 C17 87.56(18) . .
Eu1B Cl1 C17 114.9(2) 6_565 .
Eu1B Cl1 C17 75.5(2) . .
Eu1 Cl1 C17 104.57(18) 6_565 .
C1 O1 Cl1 102.6(6) . 8_465
C1 O1 Eu1 133.8(6) . 8_465
Cl1 O1 Eu1 55.95(16) 8_465 8_465
C1 O1 Eu1B 112.0(6) . 8_465
Cl1 O1 Eu1B 56.22(18) 8_465 8_465
Eu1 O1 Eu1B 22.05(9) 8_465 8_465
C1 O1 Eu1B 103.3(6) . 3_454
Cl1 O1 Eu1B 49.68(17) 8_465 3_454
Eu1 O1 Eu1B 91.64(19) 8_465 3_454
Eu1B O1 Eu1B 102.4(2) 8_465 3_454
C1 O1 Eu1 85.2(5) . 3_454
Cl1 O1 Eu1 48.15(16) 8_465 3_454
Eu1 O1 Eu1 100.28(17) 8_465 3_454
Eu1B O1 Eu1 104.37(18) 8_465 3_454
Eu1B O1 Eu1 19.01(9) 3_454 3_454
C1 O2 Eu1 120.2(7) . 3_454
C1 O2 Eu1B 100.5(7) . 3_454
Eu1 O2 Eu1B 19.99(10) 3_454 3_454
C17 O3 Eu1B 92.5(4) . .
C17 O3 Eu1 95.5(4) . .
Eu1B O3 Eu1 23.39(11) . .
Cl1 O4 C17 141.0(5) . .
Cl1 O4 Eu1 69.1(2) . 6_565
C17 O4 Eu1 149.7(4) . 6_565
Cl1 O4 Eu1B 57.8(2) . 6_565
C17 O4 Eu1B 156.7(4) . 6_565
Eu1 O4 Eu1B 23.77(9) 6_565 6_565
Cl1 O4 Eu1 49.04(19) . .
C17 O4 Eu1 95.5(4) . .
Eu1 O4 Eu1 113.84(19) 6_565 .
Eu1B O4 Eu1 94.09(18) 6_565 .
Cl1 O4 Eu1B 57.9(2) . .
C17 O4 Eu1B 83.2(3) . .
Eu1 O4 Eu1B 127.0(2) 6_565 .
Eu1B O4 Eu1B 112.0(2) 6_565 .
Eu1 O4 Eu1B 22.18(9) . .
C18 O5 Eu1 153.5(7) . .
C18 O5 Eu1B 66.5(5) . 6_565
Eu1 O5 Eu1B 94.4(4) . 6_565
C18 O5 Eu1B 150.0(7) . .
Eu1 O5 Eu1B 5.27(10) . .
Eu1B O5 Eu1B 89.2(3) 6_565 .
C18 O6 Eu1B 138.4(6) . 6_565
C18 O6 Eu1 146.0(5) . 6_565
Eu1B O6 Eu1 7.79(17) 6_565 6_565
Eu1 O1W Eu1B 14.05(9) . .
N3 N1 C8 106.5(5) . .
N3 N1 H1A 126.8 . .
C8 N1 H1A 126.8 . .
C9 N2 C8 98.2(5) . .
N1 N3 C9 106.4(5) . .
N1 N3 C10 123.6(6) . .
C9 N3 C10 130.0(6) . .
O2 C1 O1 109.9(9) . .
O2 C1 C2 121.8(10) . .
O1 C1 C2 127.8(9) . .
O2 C1 Eu1 40.0(5) . 3_454
O1 C1 Eu1 70.2(5) . 3_454
C2 C1 Eu1 159.3(7) . 3_454
O2 C1 Eu1B 57.5(6) . 3_454
O1 C1 Eu1B 53.3(5) . 3_454
C2 C1 Eu1B 165.7(7) . 3_454
Eu1 C1 Eu1B 17.63(9) 3_454 3_454
O2 C1 Eu1B 110.2(7) . 8_465
O1 C1 Eu1B 46.5(5) . 8_465
C2 C1 Eu1B 114.0(6) . 8_465
Eu1 C1 Eu1B 85.8(3) 3_454 8_465
Eu1B C1 Eu1B 77.4(2) 3_454 8_465
C3 C2 C7 117.2(7) . .
C3 C2 C1 123.5(8) . .
C7 C2 C1 119.3(8) . .
C2 C3 C4 123.1(7) . .
C2 C3 H3A 118.4 . .
C4 C3 H3A 118.4 . .
C3 C4 C5 122.5(7) . .
C3 C4 H4A 118.7 . .
C5 C4 H4A 118.7 . .
C4 C5 C8 122.9(6) . .
C4 C5 C6 117.4(6) . .
C8 C5 C6 119.6(6) . .
C7 C6 C5 115.0(7) . .
C7 C6 H6A 122.5 . .
C5 C6 H6A 122.5 . .
C6 C7 C2 124.2(8) . .
C6 C7 H7A 117.9 . .
C2 C7 H7A 117.9 . .
N1 C8 N2 112.4(5) . .
N1 C8 C5 125.4(6) . .
N2 C8 C5 122.2(6) . .
N3 C9 N2 116.4(6) . .
N3 C9 C11 121.7(6) . .
N2 C9 C11 121.8(6) . .
N3 C10 H10A 109.5 . .
N3 C10 H10B 109.5 . .
H10A C10 H10B 109.5 . .
N3 C10 H10C 109.5 . .
H10A C10 H10C 109.5 . .
H10B C10 H10C 109.5 . .
C12 C11 C16 122.1(13) . .
C12 C11 C9 122.9(10) . .
C16 C11 C9 108.4(9) . .
C11 C12 C13 120.9(15) . .
C11 C12 H12A 119.6 . .
C13 C12 H12A 119.6 . .
C12 C13 C14 106.4(11) . .
C12 C13 H13A 126.8 . .
C14 C13 H13A 126.8 . .
C15 C14 C17 124.5(11) . .
C15 C14 C13 110.8(12) . .
C17 C14 C13 117.3(7) . .
C14 C15 C16 121.4(16) . .
C14 C15 H15A 119.3 . .
C16 C15 H15A 119.3 . .
C11 C16 C15 98.4(12) . .
C11 C16 H16A 130.8 . .
C15 C16 H16A 130.8 . .
O4 C17 O3 111.2(6) . .
O4 C17 C14 127.3(6) . .
O3 C17 C14 121.5(6) . .
O4 C17 Cl1 17.7(2) . .
O3 C17 Cl1 97.4(4) . .
C14 C17 Cl1 139.7(5) . .
O4 C17 Eu1B 68.2(3) . .
O3 C17 Eu1B 56.0(4) . .
C14 C17 Eu1B 145.2(5) . .
Cl1 C17 Eu1B 50.55(15) . .
O4 C17 Eu1 58.2(3) . .
O3 C17 Eu1 55.9(4) . .
C14 C17 Eu1 164.4(5) . .
Cl1 C17 Eu1 42.13(12) . .
Eu1B C17 Eu1 19.24(9) . .
O6 C18 O5 107.4(8) . .
O6 C18 C19 116.7(7) . .
O5 C18 C19 132.8(8) . .
O6 C18 Eu1B 22.5(3) . 6_565
O5 C18 Eu1B 85.2(6) . 6_565
C19 C18 Eu1B 136.3(6) . 6_565
O6 C18 Eu1 95.2(5) . .
O5 C18 Eu1 16.5(5) . .
C19 C18 Eu1 147.6(5) . .
Eu1B C18 Eu1 74.1(2) 6_565 .
C21 C19 C20 110.2(7) . .
C21 C19 C18 120.2(7) . .
C20 C19 C18 126.8(7) . .
C21 C20 C19 118.7(8) 7 .
C21 C20 H20A 120.6 7 .
C19 C20 H20A 120.6 . .
C20 C21 C19 125.4(9) 7 .
C20 C21 H21A 117.3 7 .
C19 C21 H21A 117.3 . .

loop_
_geom_bond_atom_site_label_1
_geom_bond_atom_site_label_2
_geom_bond_distance
_geom_bond_site_symmetry_2
Eu1 Eu1B 0.944(3) .
Eu1 Cl1 1.9203(15) .
Eu1 O5 2.065(8) .
Eu1 Cl1 2.1496(16) 6_566
Eu1 O2 2.258(7) 3_546
Eu1 O1 2.272(5) 8_566
Eu1 O4 2.285(4) 6_566
Eu1 O6 2.310(5) 6_566
Eu1 O3 2.379(7) .
Eu1 O4 2.442(4) .
Eu1 O1W 2.504(9) .
Eu1 C17 2.860(6) .
Eu1B O6 1.398(6) 6_566
Eu1B Cl1 1.953(4) 6_566
Eu1B Cl1 2.103(4) .
Eu1B O3 2.189(8) .
Eu1B O4 2.301(5) 6_566
Eu1B C18 2.428(8) 6_566
Eu1B O4 2.466(5) .
Eu1B O1 2.512(7) 8_566
Eu1B O1 2.562(7) 3_546
Eu1B C17 2.637(7) .
Eu1B O5 2.638(9) 6_566
Cl1 O4 1.064(4) .
Cl1 O1 1.652(5) 8_566
Cl1 Eu1B 1.953(4) 6_565
Cl1 Eu1 2.1496(16) 6_565
Cl1 C17 2.203(6) .
O1 C1 1.269(13) .
O1 Cl1 1.652(5) 8_465
O1 Eu1 2.272(5) 8_465
O1 Eu1B 2.512(6) 8_465
O1 Eu1B 2.562(6) 3_454
O1 Eu1 2.865(6) 3_454
O2 C1 1.189(12) .
O2 Eu1 2.258(7) 3_454
O2 Eu1B 2.666(8) 3_454
O3 C17 1.378(10) .
O4 C17 1.272(8) .
O4 Eu1 2.285(4) 6_565
O4 Eu1B 2.301(5) 6_565
O5 C18 1.254(11) .
O5 Eu1B 2.638(9) 6_565
O6 C18 1.199(9) .
O6 Eu1B 1.398(6) 6_565
O6 Eu1 2.310(5) 6_565
N1 N3 1.321(8) .
N1 C8 1.361(8) .
N1 H1A 0.8600 .
N2 C9 1.341(9) .
N2 C8 1.414(8) .
N3 C9 1.336(10) .
N3 C10 1.394(9) .
C1 C2 1.471(12) .
C1 Eu1 3.035(10) 3_454
C1 Eu1B 3.110(11) 3_454
C1 Eu1B 3.211(11) 8_465
C2 C3 1.320(11) .
C2 C7 1.457(11) .
C3 C4 1.367(9) .
C3 H3A 0.9300 .
C4 C5 1.409(9) .
C4 H4A 0.9300 .
C5 C8 1.422(9) .
C5 C6 1.499(11) .
C6 C7 1.384(11) .
C6 H6A 0.9300 .
C7 H7A 0.9300 .
C9 C11 1.595(10) .
C10 H10A 0.9600 .
C10 H10B 0.9600 .
C10 H10C 0.9600 .
C11 C12 1.261(19) .
C11 C16 1.400(18) .
C12 C13 1.34(2) .
C12 H12A 0.9300 .
C13 C14 1.540(15) .
C13 H13A 0.9300 .
C14 C15 1.28(2) .
C14 C17 1.468(10) .
C15 C16 1.58(3) .
C15 H15A 0.9300 .
C16 H16A 0.9300 .
C18 C19 1.489(10) .
C18 Eu1B 2.428(8) 6_565
C19 C21 1.419(12) .
C19 C20 1.449(12) .
C20 C21 1.250(14) 7
C20 H20A 0.9300 .
C21 C20 1.250(14) 7
C21 H21A 0.9300 .
